data_4003585
loop_
_publ_author_name
'Li, Zhi'
'Najeeb, Mansoor Ani'
'Alves, Liana'
'Sherman, Alyssa Z.'
'Shekar, Venkateswaran'
'Cruz Parrilla, Peter'
'Pendleton, Ian M.'
'Wang, Wesley'
'Nega, Philip W.'
'Zeller, Matthias'
'Schrier, Joshua'
'Norquist, Alexander J.'
'Chan, Emory M.'

_publ_section_title
;
 Robot-Accelerated Perovskite Investigation and Discovery
;
_journal_name_full 'Chemistry of Materials'
_journal_paper_doi 10.1021/acs.chemmater.0c01153
_journal_year 2020
_chemical_formula_moiety 'C14 H32 I4 N2 Pb1'
_chemical_formula_sum 'C14 H32 I4 N2 Pb'
_chemical_formula_weight 943.24
_space_group_IT_number 14
_space_group_name_Hall '-P 2ybc'
_space_group_name_H-M_alt 'P 1 21/c 1'
_symmetry_cell_setting monoclinic
_symmetry_space_group_name_H-M 'P 1 21/c 1'
_atom_sites_solution_hydrogens difmap
_atom_sites_solution_primary other
_cell_angle_alpha 90
_cell_angle_beta 99.0461(19)
_cell_angle_gamma 90
_cell_formula_units_Z 2
_cell_length_a 16.5155(8)
_cell_length_b 8.6521(5)
_cell_length_c 8.7642(4)
_cell_measurement_reflns_used 9935
_cell_measurement_temperature 100
_cell_measurement_theta_max 30.4998
_cell_measurement_theta_min 2.4976
_cell_volume 1236.77(11)
_computing_cell_refinement 'DENZO/SCALEPACK (Otwinowski & Minor, 1997)'
_computing_data_collection 'COLLECT (Nonius, 2001).'
_computing_data_reduction 'DENZO/SCALEPACK (Otwinowski & Minor, 1997)'
_computing_molecular_graphics 'CAMERON (Watkin et al., 1996)'
_computing_publication_material 'CRYSTALS (Betteridge et al., 2003)'
_computing_structure_refinement 'CRYSTALS (Betteridge et al., 2003)'
_computing_structure_solution 'Superflip (Palatinus & Chapuis, 2007)'
_diffrn_ambient_temperature 100
_diffrn_measured_fraction_theta_full 0.997
_diffrn_measured_fraction_theta_max 0.997
_diffrn_measurement_device Area
_diffrn_measurement_device_type 'Nonius KappaCCD'
_diffrn_measurement_method \w
_diffrn_radiation_monochromator graphite
_diffrn_radiation_type 'Mo K\a'
_diffrn_radiation_wavelength 0.71073
_diffrn_reflns_av_R_equivalents 0.097
_diffrn_reflns_av_unetI/netI 0.155
_diffrn_reflns_limit_h_max 23
_diffrn_reflns_limit_h_min -23
_diffrn_reflns_limit_k_max 12
_diffrn_reflns_limit_k_min -12
_diffrn_reflns_limit_l_max 10
_diffrn_reflns_limit_l_min -12
_diffrn_reflns_number 28050
_diffrn_reflns_theta_full 30.569
_diffrn_reflns_theta_max 30.569
_diffrn_reflns_theta_min 2.498
_diffrn_standards_number 0
_exptl_absorpt_coefficient_mu 11.811
_exptl_absorpt_correction_T_max 0.70
_exptl_absorpt_correction_T_min 0.13
_exptl_absorpt_correction_type multi-scan
_exptl_absorpt_process_details 'DENZO/SCALEPACK (Otwinowski & Minor, 1997)'
_exptl_crystal_colour yellow
_exptl_crystal_density_diffrn 2.533
_exptl_crystal_density_meas ?
_exptl_crystal_density_method 'not measured'
_exptl_crystal_description plate
_exptl_crystal_F_000 848
_exptl_crystal_size_max 0.350
_exptl_crystal_size_mid 0.170
_exptl_crystal_size_min 0.030
_refine_diff_density_max 2.92
_refine_diff_density_min -1.32
_refine_ls_extinction_coef 11(2)
_refine_ls_extinction_method 'Larson (1970), Equation 22'
_refine_ls_goodness_of_fit_ref 0.9978
_refine_ls_hydrogen_treatment mixed
_refine_ls_matrix_type full
_refine_ls_number_parameters 110
_refine_ls_number_reflns 3112
_refine_ls_number_restraints 12
_refine_ls_R_factor_all 0.0350
_refine_ls_R_factor_gt 0.0350
_refine_ls_shift/su_max 0.0003027
_refine_ls_shift/su_mean 0.0000162
_refine_ls_structure_factor_coef Fsqd
_refine_ls_weighting_details
;
 Method= Modified Sheldrick 
 w=1/[\s^2^(F^2^) + ( 0.04P)^2^ + 6.13P] 
 ,where P=(max(Fo^2^,0) + 2Fc^2^)/3 
;
_refine_ls_weighting_scheme calc
_refine_ls_wR_factor_all 0.0935
_refine_ls_wR_factor_gt 0.0935
_refine_ls_wR_factor_ref 0.0935
_reflns_limit_h_max 23
_reflns_limit_h_min -23
_reflns_limit_k_max 12
_reflns_limit_k_min 0
_reflns_limit_l_max 12
_reflns_limit_l_min 0
_reflns_number_gt 3112
_reflns_number_total 3787
_reflns_threshold_expression I>2.0\s(I)
_oxford_diffrn_Wilson_B_factor 0.00
_oxford_diffrn_Wilson_scale 0.00
_oxford_refine_ls_r_factor_ref 0.0350
_oxford_refine_ls_scale 0.2257(2)
_oxford_reflns_number_all 3112
_cod_data_source_file cm0c01153_si_003.cif
_cod_data_source_block I
_cod_depositor_comments
;
The following automatic conversions were performed:

data item '_exptl_crystal_density_meas' value 'not measured' was
changed to '?' -- the value is perceived as not measured.

Automatic conversion script
Id: cif_fix_values 7556 2019-12-06 15:28:31Z antanas 
;
_cod_original_sg_symbol_H-M 'P 21/c '
_cod_original_formula_sum 'C14 H32 I4 N2 Pb1'
_cod_database_code 4003585
_oxford_refine_reflns_threshold_expression_ref I>3.0\s(I)

loop_
_symmetry_equiv_pos_as_xyz
x,y,z
-x,-y,-z
x,-y+1/2,z+1/2
-x,y+1/2,-z+1/2

loop_
_atom_site_label
_atom_site_type_symbol
_atom_site_fract_x
_atom_site_fract_y
_atom_site_fract_z
_atom_site_U_iso_or_equiv
_atom_site_occupancy
_atom_site_adp_type
_atom_site_refinement_flags_posn
_atom_site_refinement_flags_adp
_atom_site_refinement_flags_occupancy
_atom_site_disorder_assembly
_atom_site_disorder_group
_atom_site_attached_hydrogens
Pb1 Pb 0.0000 0.5000 0.0000 0.0220 1.0000 Uani S . . . . .
I1 I 0.19644(3) 0.52329(5) 0.07291(5) 0.0301 1.0000 Uani . . . . . .
I2 I -0.00180(3) 0.31238(4) 0.30987(4) 0.0286 1.0000 Uani . . . . . .
N1 N 0.8417(3) 0.0743(6) 0.0397(6) 0.0302 1.0000 Uani D . . . . .
C1 C 0.7969(4) -0.0460(8) -0.0645(8) 0.0338 1.0000 Uani D . . . . .
C2 C 0.7153(5) 0.0165(7) -0.1440(9) 0.0332 1.0000 Uani . . . . . .
C3 C 0.6602(4) 0.0746(10) -0.0341(9) 0.0415 1.0000 Uani . . . . . .
C4 C 0.5794(5) 0.1361(12) -0.1223(12) 0.0589 1.0000 Uani . . . . . .
C5 C 0.5357(6) 0.0141(14) -0.2291(15) 0.0742 1.0000 Uani . . . . . .
C6 C 0.5911(6) -0.0494(15) -0.3410(12) 0.0676 1.0000 Uani . . . . . .
C7 C 0.6718(5) -0.1104(10) -0.2494(9) 0.0437 1.0000 Uani . . . . . .
H1 H 0.832(3) 0.167(3) -0.000(4) 0.045(2) 1.0000 Uiso D . . . . .
H2 H 0.826(3) 0.071(5) 0.131(3) 0.045(2) 1.0000 Uiso D . . . . .
H3 H 0.8951(13) 0.057(5) 0.051(5) 0.045(2) 1.0000 Uiso D . . . . .
H4 H 0.7889 -0.1355 -0.0006 0.0401 1.0000 Uiso R . . . . .
H5 H 0.8297 -0.0757 -0.1437 0.0402 1.0000 Uiso R . . . . .
H6 H 0.7257 0.1031 -0.2114 0.0400 1.0000 Uiso R . . . . .
H7 H 0.6484 -0.0106 0.0293 0.0491 1.0000 Uiso R . . . . .
H8 H 0.6884 0.1559 0.0278 0.0490 1.0000 Uiso R . . . . .
H9 H 0.5449 0.1681 -0.0493 0.0701 1.0000 Uiso R . . . . .
H10 H 0.5913 0.2241 -0.1829 0.0701 1.0000 Uiso R . . . . .
H11 H 0.4864 0.0579 -0.2878 0.0871 1.0000 Uiso R . . . . .
H12 H 0.5216 -0.0712 -0.1655 0.0870 1.0000 Uiso R . . . . .
H13 H 0.6034 0.0341 -0.4066 0.0741 1.0000 Uiso R . . . . .
H14 H 0.5629 -0.1316 -0.4024 0.0740 1.0000 Uiso R . . . . .
H15 H 0.7079 -0.1439 -0.3186 0.0520 1.0000 Uiso R . . . . .
H16 H 0.6601 -0.1968 -0.1862 0.0521 1.0000 Uiso R . . . . .

loop_
_atom_site_aniso_label
_atom_site_aniso_U_11
_atom_site_aniso_U_22
_atom_site_aniso_U_33
_atom_site_aniso_U_23
_atom_site_aniso_U_13
_atom_site_aniso_U_12
Pb1 0.03109(18) 0.01661(15) 0.01847(15) -0.00009(9) 0.00471(11) -0.00067(10)
I1 0.0317(2) 0.0258(2) 0.0334(2) 0.00095(15) 0.00676(16) 0.00331(15)
I2 0.0417(2) 0.0211(2) 0.02247(19) 0.00558(13) 0.00324(15) -0.00611(14)
N1 0.028(3) 0.028(3) 0.033(3) 0.004(2) -0.000(2) -0.000(2)
C1 0.038(3) 0.025(3) 0.038(4) 0.000(3) 0.003(3) -0.002(3)
C2 0.038(3) 0.028(3) 0.032(3) 0.005(2) 0.000(3) -0.005(3)
C3 0.035(4) 0.047(4) 0.042(4) -0.001(3) 0.004(3) 0.006(3)
C4 0.037(4) 0.072(6) 0.066(6) 0.002(5) 0.002(4) 0.012(4)
C5 0.032(4) 0.108(10) 0.075(8) 0.013(6) -0.015(5) -0.006(5)
C6 0.056(6) 0.092(8) 0.049(5) 0.011(5) -0.007(4) -0.037(6)
C7 0.047(4) 0.041(4) 0.042(4) -0.004(3) 0.004(3) -0.013(3)

loop_
_atom_type_symbol
_atom_type_scat_dispersion_real
_atom_type_scat_dispersion_imag
_atom_type_scat_Cromer_Mann_a1
_atom_type_scat_Cromer_Mann_b1
_atom_type_scat_Cromer_Mann_a2
_atom_type_scat_Cromer_Mann_b2
_atom_type_scat_Cromer_Mann_a3
_atom_type_scat_Cromer_Mann_b3
_atom_type_scat_Cromer_Mann_a4
_atom_type_scat_Cromer_Mann_b4
_atom_type_scat_Cromer_Mann_c
_atom_type_scat_source
C 0.0033 0.0016 2.3100 20.8439 1.0200 10.2075 1.5886 0.5687 0.8650 51.6512 0.2156 'International Tables Vol C 4.2.6.8 and 6.1.1.4'
N 0.0061 0.0033 12.2126 0.0057 3.1322 9.8933 2.0125 28.9975 1.1663 0.5826 -11.5290 'International Tables Vol C 4.2.6.8 and 6.1.1.4'
H 0.0000 0.0000 0.4930 10.5109 0.3229 26.1257 0.1402 3.1424 0.0408 57.7998 0.0030 'International Tables Vol C 4.2.6.8 and 6.1.1.4'
Pb -3.3944 10.1111 31.0617 0.6902 13.0637 2.3576 18.4420 8.6180 5.9696 47.2579 13.4118 'International Tables Vol C 4.2.6.8 and 6.1.1.4'
I -0.4742 1.8119 20.1472 4.3470 18.9949 0.3814 7.5138 27.7660 2.2735 66.8776 4.0712 'International Tables Vol C 4.2.6.8 and 6.1.1.4'
O 0.0106 0.0060 3.0485 13.2771 2.2868 5.7011 1.5463 0.3239 0.8670 32.9089 0.2508 'International Tables Vol C 4.2.6.8 and 6.1.1.4'

loop_
_geom_angle_atom_site_label_1
_geom_angle_site_symmetry_1
_geom_angle_atom_site_label_2
_geom_angle_site_symmetry_2
_geom_angle_atom_site_label_3
_geom_angle_site_symmetry_3
_geom_angle
_geom_angle_publ_flag
I2 2_565 Pb1 . I2 3_554 89.246(4) yes
I2 2_565 Pb1 . I2 4_555 90.754(4) yes
I2 3_554 Pb1 . I2 4_555 180.00 yes
I2 2_565 Pb1 . I2 . 180.00 yes
I2 3_554 Pb1 . I2 . 90.754(6) yes
I2 4_555 Pb1 . I2 . 89.246(6) yes
Pb1 . I2 . Pb1 3_555 152.388(14) yes
C1 . N1 . H1 . 110.4(17) no
C1 . N1 . H2 . 110.0(17) no
H1 . N1 . H2 . 109.1(18) no
C1 . N1 . H3 . 109.7(17) no
H1 . N1 . H3 . 108.6(18) no
H2 . N1 . H3 . 108.9(18) no
N1 . C1 . C2 . 110.5(6) yes
N1 . C1 . H4 . 107.4 no
C2 . C1 . H4 . 110.9 no
N1 . C1 . H5 . 109.8 no
C2 . C1 . H5 . 108.6 no
H4 . C1 . H5 . 109.7 no
C1 . C2 . C3 . 114.0(6) yes
C1 . C2 . C7 . 108.6(6) yes
C3 . C2 . C7 . 110.4(6) yes
C1 . C2 . H6 . 108.7 no
C3 . C2 . H6 . 107.9 no
C7 . C2 . H6 . 107.0 no
C2 . C3 . C4 . 111.0(7) yes
C2 . C3 . H7 . 108.1 no
C4 . C3 . H7 . 108.5 no
C2 . C3 . H8 . 108.5 no
C4 . C3 . H8 . 109.7 no
H7 . C3 . H8 . 111.0 no
C3 . C4 . C5 . 111.3(8) yes
C3 . C4 . H9 . 109.0 no
C5 . C4 . H9 . 109.7 no
C3 . C4 . H10 . 108.3 no
C5 . C4 . H10 . 109.1 no
H9 . C4 . H10 . 109.3 no
C4 . C5 . C6 . 111.6(8) yes
C4 . C5 . H11 . 109.5 no
C6 . C5 . H11 . 109.5 no
C4 . C5 . H12 . 107.9 no
C6 . C5 . H12 . 108.3 no
H11 . C5 . H12 . 110.0 no
C5 . C6 . C7 . 110.0(8) yes
C5 . C6 . H13 . 108.3 no
C7 . C6 . H13 . 108.8 no
C5 . C6 . H14 . 109.6 no
C7 . C6 . H14 . 109.9 no
H13 . C6 . H14 . 110.3 no
C2 . C7 . C6 . 110.7(7) yes
C2 . C7 . H15 . 108.4 no
C6 . C7 . H15 . 110.3 no
C2 . C7 . H16 . 108.9 no
C6 . C7 . H16 . 109.3 no
H15 . C7 . H16 . 109.1 no

loop_
_geom_bond_atom_site_label_1
_geom_bond_site_symmetry_1
_geom_bond_atom_site_label_2
_geom_bond_site_symmetry_2
_geom_bond_distance
_geom_bond_publ_flag
Pb1 . I2 2_565 3.1680(4) yes
Pb1 . I2 3_554 3.1729(4) yes
Pb1 . I2 4_555 3.1729(4) yes
Pb1 . I2 . 3.1680(4) yes
N1 . C1 . 1.501(9) yes
N1 . H1 . 0.88(2) no
N1 . H2 . 0.88(2) no
N1 . H3 . 0.885(19) no
C1 . C2 . 1.516(10) yes
C1 . H4 . 0.977 no
C1 . H5 . 0.980 no
C2 . C3 . 1.511(11) yes
C2 . C7 . 1.539(10) yes
C2 . H6 . 0.985 no
C3 . C4 . 1.529(11) yes
C3 . H7 . 0.962 no
C3 . H8 . 0.962 no
C4 . C5 . 1.516(15) yes
C4 . H9 . 0.962 no
C4 . H10 . 0.966 no
C5 . C6 . 1.544(17) yes
C5 . H11 . 0.970 no
C5 . H12 . 0.975 no
C6 . C7 . 1.537(13) yes
C6 . H13 . 0.965 no
C6 . H14 . 0.966 no
C7 . H15 . 0.961 no
C7 . H16 . 0.968 no
